data_7251768
loop_
_publ_author_name
'Zhang, Minghui'
'Heinemann, Frank W.'
'Khusniyarov, Marat M.'

_publ_section_title
;
 Spin-crossover iron(ii) complexes featuring boronic acid and boronic
 ester groups: synthesis and magnetic properties
;
_journal_issue 15
_journal_name_full CrystEngComm
_journal_page_first 2355
_journal_page_last 2363
_journal_paper_doi 10.1039/D6CE00062B
_journal_volume 28
_journal_year 2026
_chemical_formula_moiety 'C24 H24 B2 Fe N10 O4, 2(Cl O4)'
_chemical_formula_sum 'C24 H24 B2 Cl2 Fe N10 O12'
_chemical_formula_weight 792.90
_chemical_properties_physical Air-sensitive,Moisture-sensitive
_space_group_crystal_system monoclinic
_space_group_IT_number 15
_space_group_name_Hall '-C 2yc'
_space_group_name_H-M_alt 'C 1 2/c 1'
_atom_sites_solution_hydrogens mixed
_audit_creation_date 2020-05-18
_audit_creation_method
;
Olex2 1.2
(compiled 2018.05.29 svn.r3508 for OlexSys, GUI svn.r5506)
;
_audit_update_record
;
2025-10-13 deposited with the CCDC.	2026-03-02 downloaded from the CCDC.
;
_cell_angle_alpha 90
_cell_angle_beta 126.737(4)
_cell_angle_gamma 90
_cell_formula_units_Z 4
_cell_length_a 23.6479(17)
_cell_length_b 10.1118(6)
_cell_length_c 16.0253(11)
_cell_measurement_reflns_used 9856
_cell_measurement_temperature 100(2)
_cell_measurement_theta_max 29.59
_cell_measurement_theta_min 2.28
_cell_volume 3070.9(4)
_computing_cell_refinement 'SAINT V8.38A (Bruker AXS, 2016)'
_computing_data_collection 'Bruker APEX3 (Bruker AXS, 2015)'
_computing_data_reduction 'SAINT V8.38A (Bruker AXS, 2016)'
_computing_molecular_graphics 'SHELXTL 6.12 (Bruker AXS, 2002)'
_computing_publication_material 'Olex2 (Dolomanov et al., 2009)'
_computing_structure_refinement 'SHELXL-2018/3 (Sheldrick, 2015)'
_computing_structure_solution 'SHELX XT 2014/5 (Sheldrick, 2015)'
_diffrn_ambient_temperature 100(2)
_diffrn_measured_fraction_theta_full 1.000
_diffrn_measured_fraction_theta_max 0.999
_diffrn_measurement_device_type 'Bruker Kappa ImuS Duo Photon II CPAD'
_diffrn_measurement_method '\f and \w scans'
_diffrn_radiation_monochromator 'Quazar focussing montel optics'
_diffrn_radiation_source 'ImuS high brilliance micro-focus tube'
_diffrn_radiation_type MoK\a
_diffrn_radiation_wavelength 0.71073
_diffrn_reflns_av_R_equivalents 0.0454
_diffrn_reflns_av_unetI/netI 0.0238
_diffrn_reflns_Laue_measured_fraction_full 1.000
_diffrn_reflns_Laue_measured_fraction_max 0.999
_diffrn_reflns_limit_h_max 32
_diffrn_reflns_limit_h_min -30
_diffrn_reflns_limit_k_max 14
_diffrn_reflns_limit_k_min -14
_diffrn_reflns_limit_l_max 16
_diffrn_reflns_limit_l_min -22
_diffrn_reflns_number 44492
_diffrn_reflns_point_group_measured_fraction_full 1.000
_diffrn_reflns_point_group_measured_fraction_max 0.999
_diffrn_reflns_theta_full 25.242
_diffrn_reflns_theta_max 29.631
_diffrn_reflns_theta_min 2.149
_diffrn_standards_number 0
_exptl_absorpt_coefficient_mu 0.747
_exptl_absorpt_correction_T_max 0.7459
_exptl_absorpt_correction_T_min 0.6875
_exptl_absorpt_correction_type multi-scan
_exptl_absorpt_process_details
;
SADABS-2016/2 (Bruker,2016/2) was used for absorption correction.
wR2(int) was 0.0692 before and 0.0529 after correction.
The Ratio of minimum to maximum transmission is 0.9217.
The \l/2 correction factor is Not present.
;
_exptl_crystal_colour yellow
_exptl_crystal_density_diffrn 1.715
_exptl_crystal_description block
_exptl_crystal_F_000 1616
_exptl_crystal_recrystallization_method 'Re-crystallisation from solvent: methanol, diethyl ether'
_exptl_crystal_size_max 0.17
_exptl_crystal_size_mid 0.14
_exptl_crystal_size_min 0.09
_refine_diff_density_max 0.766
_refine_diff_density_min -0.562
_refine_diff_density_rms 0.079
_refine_ls_extinction_method none
_refine_ls_goodness_of_fit_ref 1.073
_refine_ls_hydrogen_treatment mixed
_refine_ls_matrix_type full
_refine_ls_number_parameters 235
_refine_ls_number_reflns 4329
_refine_ls_number_restraints 0
_refine_ls_restrained_S_all 1.073
_refine_ls_R_factor_all 0.0563
_refine_ls_R_factor_gt 0.0432
_refine_ls_shift/su_max 0.001
_refine_ls_shift/su_mean 0.000
_refine_ls_structure_factor_coef Fsqd
_refine_ls_weighting_details 'w=1/[\s^2^(Fo^2^)+(0.0345P)^2^+10.8755P] where P=(Fo^2^+2Fc^2^)/3'
_refine_ls_weighting_scheme calc
_refine_ls_wR_factor_gt 0.0966
_refine_ls_wR_factor_ref 0.1042
_reflns_Friedel_coverage 0.000
_reflns_number_gt 3624
_reflns_number_total 4329
_reflns_threshold_expression 'I > 2\s(I)'
_cod_data_source_file d6ce00062b2.cif
_cod_data_source_block mmk1903
_cod_depositor_comments 'Adding full bibliography for 7251766--7251769.cif.'
_cod_database_code 7251768
_shelx_shelxl_version_number 2018/3
_shelx_space_group_comment
;
The symmetry employed for this shelxl refinement is uniquely defined
by the following loop, which should always be used as a source of
symmetry information in preference to the above space-group names.
They are only intended as comments.
;
_shelx_estimated_absorpt_t_max 0.936
_shelx_estimated_absorpt_t_min 0.883
_olex2_refinement_description
;
1. Fixed Uiso
 At 1.2 times of:
  All C(H) groups
 At 1.5 times of:
  All C(H,H,H) groups, All O(H) groups
2.a Aromatic/amide H refined with riding coordinates:
 C1(H1A), C2(H2), C3(H3), C5(H5), C7(H7), C9(H9), C10(H10), C11(H11)
2.b Idealised Me refined as rotating group:
 C12(H12A,H12B,H12C)
;
_olex2_submission_special_instructions 'No special instructions were received'

loop_
_space_group_symop_operation_xyz
'x, y, z'
'-x, y, -z+1/2'
'x+1/2, y+1/2, z'
'-x+1/2, y+1/2, -z+1/2'
'-x, -y, -z'
'x, -y, z-1/2'
'-x+1/2, -y+1/2, -z'
'x+1/2, -y+1/2, z-1/2'

loop_
_atom_site_label
_atom_site_type_symbol
_atom_site_fract_x
_atom_site_fract_y
_atom_site_fract_z
_atom_site_U_iso_or_equiv
_atom_site_adp_type
_atom_site_occupancy
_atom_site_site_symmetry_order
_atom_site_calc_flag
_atom_site_refinement_flags_posn
_atom_site_refinement_flags_adp
_atom_site_refinement_flags_occupancy
_atom_site_disorder_assembly
_atom_site_disorder_group
Fe1 Fe 0.500000 0.34366(4) 0.250000 0.01441(10) Uani 1 2 d S T P . .
O1 O 0.84765(9) 0.5040(2) 0.71743(13) 0.0316(4) Uani 1 1 d . . . . .
H1 H 0.8246(19) 0.464(4) 0.737(3) 0.047 Uiso 1 1 d R . . . .
O2 O 0.84367(8) 0.61066(18) 0.58316(13) 0.0284(4) Uani 1 1 d . . . . .
N1 N 0.52741(9) 0.49562(18) 0.18263(13) 0.0163(3) Uani 1 1 d . . . . .
N2 N 0.59762(9) 0.52780(18) 0.24325(13) 0.0167(3) Uani 1 1 d . . . . .
N3 N 0.61061(9) 0.37499(18) 0.35833(13) 0.0159(3) Uani 1 1 d . . . . .
N4 N 0.60739(9) 0.21469(18) 0.45563(13) 0.0164(3) Uani 1 1 d . . . . .
N5 N 0.53822(9) 0.19687(18) 0.37141(13) 0.0170(3) Uani 1 1 d . . . . .
B1 B 0.81538(13) 0.5288(3) 0.6150(2) 0.0224(5) Uani 1 1 d . . . . .
C1 C 0.49868(11) 0.5663(2) 0.09630(16) 0.0193(4) Uani 1 1 d . . . . .
H1A H 0.449957 0.565335 0.039381 0.023 Uiso 1 1 calc R . . . .
C2 C 0.54970(12) 0.6424(2) 0.10021(17) 0.0233(4) Uani 1 1 d . . . . .
H2 H 0.542418 0.700815 0.048168 0.028 Uiso 1 1 calc R . . . .
C3 C 0.61231(12) 0.6151(2) 0.19470(17) 0.0215(4) Uani 1 1 d . . . . .
H3 H 0.657298 0.650683 0.220979 0.026 Uiso 1 1 calc R . . . .
C4 C 0.64128(10) 0.4733(2) 0.34422(15) 0.0171(4) Uani 1 1 d . . . . .
C5 C 0.70766(11) 0.5216(2) 0.42287(16) 0.0198(4) Uani 1 1 d . . . . .
H5 H 0.728613 0.590935 0.409925 0.024 Uiso 1 1 calc R . . . .
C6 C 0.74280(11) 0.4650(2) 0.52195(16) 0.0202(4) Uani 1 1 d . . . . .
C7 C 0.71139(11) 0.3597(2) 0.53638(16) 0.0198(4) Uani 1 1 d . . . . .
H7 H 0.734503 0.317849 0.602261 0.024 Uiso 1 1 calc R . . . .
C8 C 0.64568(10) 0.3182(2) 0.45199(15) 0.0166(4) Uani 1 1 d . . . . .
C9 C 0.62779(11) 0.1216(2) 0.53016(16) 0.0205(4) Uani 1 1 d . . . . .
H9 H 0.673187 0.113398 0.594837 0.025 Uiso 1 1 calc R . . . .
C10 C 0.57076(11) 0.0422(2) 0.49453(17) 0.0215(4) Uani 1 1 d . . . . .
H10 H 0.568280 -0.031581 0.528907 0.026 Uiso 1 1 calc R . . . .
C11 C 0.51648(11) 0.0932(2) 0.39599(16) 0.0195(4) Uani 1 1 d . . . . .
H11 H 0.470094 0.057808 0.352531 0.023 Uiso 1 1 calc R . . . .
C12 C 0.90883(13) 0.6777(3) 0.6536(2) 0.0319(6) Uani 1 1 d . . . . .
H12A H 0.918463 0.683700 0.722060 0.048 Uiso 1 1 calc GR . . . .
H12B H 0.905916 0.766945 0.627359 0.048 Uiso 1 1 calc GR . . . .
H12C H 0.946952 0.628754 0.659826 0.048 Uiso 1 1 calc GR . . . .
Cl1 Cl 0.82160(3) 0.22277(5) 0.83481(4) 0.02151(12) Uani 1 1 d . . . . .
O3 O 0.89510(9) 0.2318(2) 0.87938(16) 0.0399(5) Uani 1 1 d . . . . .
O4 O 0.81426(15) 0.1747(2) 0.91049(19) 0.0556(6) Uani 1 1 d . . . . .
O5 O 0.78700(10) 0.1396(2) 0.74523(14) 0.0384(5) Uani 1 1 d . . . . .
O6 O 0.79043(9) 0.35531(18) 0.80081(14) 0.0317(4) Uani 1 1 d . . . . .

loop_
_atom_site_aniso_label
_atom_site_aniso_U_11
_atom_site_aniso_U_22
_atom_site_aniso_U_33
_atom_site_aniso_U_23
_atom_site_aniso_U_13
_atom_site_aniso_U_12
Fe1 0.00911(18) 0.0187(2) 0.01185(18) 0.000 0.00433(15) 0.000
O1 0.0197(8) 0.0375(10) 0.0203(8) -0.0003(7) 0.0027(7) -0.0058(7)
O2 0.0173(7) 0.0351(9) 0.0240(8) -0.0053(7) 0.0075(7) -0.0074(7)
N1 0.0119(7) 0.0213(8) 0.0132(7) -0.0012(6) 0.0062(6) -0.0020(6)
N2 0.0119(7) 0.0212(8) 0.0141(8) -0.0013(6) 0.0061(6) -0.0011(6)
N3 0.0105(7) 0.0200(8) 0.0139(8) -0.0017(6) 0.0055(6) 0.0000(6)
N4 0.0111(7) 0.0195(8) 0.0126(7) 0.0010(6) 0.0039(6) 0.0013(6)
N5 0.0118(7) 0.0193(8) 0.0140(7) -0.0013(6) 0.0046(6) -0.0006(6)
B1 0.0135(10) 0.0236(12) 0.0215(11) -0.0035(9) 0.0059(9) 0.0000(9)
C1 0.0183(9) 0.0221(10) 0.0144(9) 0.0006(8) 0.0080(8) 0.0004(8)
C2 0.0244(10) 0.0252(11) 0.0208(10) 0.0015(8) 0.0138(9) -0.0025(9)
C3 0.0197(10) 0.0236(10) 0.0222(10) 0.0003(8) 0.0131(9) -0.0037(8)
C4 0.0127(8) 0.0213(10) 0.0146(9) -0.0006(8) 0.0067(7) 0.0012(7)
C5 0.0137(9) 0.0228(10) 0.0196(10) -0.0031(8) 0.0082(8) -0.0023(8)
C6 0.0126(9) 0.0227(10) 0.0184(10) -0.0038(8) 0.0057(8) 0.0007(8)
C7 0.0139(9) 0.0212(10) 0.0164(9) -0.0007(8) 0.0048(8) 0.0020(8)
C8 0.0131(8) 0.0190(10) 0.0147(9) -0.0013(7) 0.0067(7) 0.0021(7)
C9 0.0174(9) 0.0238(11) 0.0159(9) 0.0041(8) 0.0076(8) 0.0032(8)
C10 0.0202(10) 0.0206(10) 0.0214(10) 0.0034(8) 0.0113(9) 0.0027(8)
C11 0.0165(9) 0.0202(10) 0.0192(10) -0.0011(8) 0.0093(8) -0.0005(8)
C12 0.0208(11) 0.0357(14) 0.0352(13) -0.0116(11) 0.0145(11) -0.0107(10)
Cl1 0.0188(2) 0.0246(3) 0.0166(2) -0.00118(19) 0.00820(19) -0.00208(19)
O3 0.0169(8) 0.0322(10) 0.0467(12) 0.0040(9) 0.0061(8) 0.0008(7)
O4 0.0834(18) 0.0527(14) 0.0515(13) 0.0072(11) 0.0515(14) -0.0079(13)
O5 0.0277(9) 0.0396(11) 0.0241(9) -0.0113(8) 0.0026(8) 0.0098(8)
O6 0.0287(9) 0.0299(9) 0.0318(9) 0.0024(7) 0.0156(8) 0.0061(7)

loop_
_atom_type_symbol
_atom_type_description
_atom_type_scat_dispersion_real
_atom_type_scat_dispersion_imag
_atom_type_scat_source
C C 0.0033 0.0016 'International Tables Vol C Tables 4.2.6.8 and 6.1.1.4'
H H 0.0000 0.0000 'International Tables Vol C Tables 4.2.6.8 and 6.1.1.4'
B B 0.0013 0.0007 'International Tables Vol C Tables 4.2.6.8 and 6.1.1.4'
Cl Cl 0.1484 0.1585 'International Tables Vol C Tables 4.2.6.8 and 6.1.1.4'
Fe Fe 0.3463 0.8444 'International Tables Vol C Tables 4.2.6.8 and 6.1.1.4'
N N 0.0061 0.0033 'International Tables Vol C Tables 4.2.6.8 and 6.1.1.4'
O O 0.0106 0.0060 'International Tables Vol C Tables 4.2.6.8 and 6.1.1.4'

loop_
_geom_angle_atom_site_label_1
_geom_angle_atom_site_label_2
_geom_angle_atom_site_label_3
_geom_angle
_geom_angle_site_symmetry_1
_geom_angle_site_symmetry_3
_geom_angle_publ_flag
N1 Fe1 N1 90.75(9) . 2_655 ?
N3 Fe1 N1 73.46(7) 2_655 2_655 ?
N3 Fe1 N1 73.46(7) . . ?
N3 Fe1 N1 94.32(7) . 2_655 ?
N3 Fe1 N1 94.32(7) 2_655 . ?
N3 Fe1 N3 162.87(10) . 2_655 ?
N3 Fe1 N5 73.77(7) 2_655 2_655 ?
N3 Fe1 N5 118.91(7) . 2_655 ?
N3 Fe1 N5 73.77(7) . . ?
N3 Fe1 N5 118.91(7) 2_655 . ?
N5 Fe1 N1 97.21(6) . 2_655 ?
N5 Fe1 N1 97.21(6) 2_655 . ?
N5 Fe1 N1 146.74(6) 2_655 2_655 ?
N5 Fe1 N1 146.75(6) . . ?
N5 Fe1 N5 93.60(9) . 2_655 ?
B1 O1 H1 120(2) . . ?
B1 O2 C12 122.8(2) . . ?
N2 N1 Fe1 114.09(12) . . ?
C1 N1 Fe1 140.77(15) . . ?
C1 N1 N2 105.01(17) . . ?
N1 N2 C4 117.78(17) . . ?
C3 N2 N1 111.50(17) . . ?
C3 N2 C4 130.64(18) . . ?
C4 N3 Fe1 120.20(14) . . ?
C4 N3 C8 118.57(17) . . ?
C8 N3 Fe1 119.18(14) . . ?
N5 N4 C8 118.29(16) . . ?
C9 N4 N5 111.08(17) . . ?
C9 N4 C8 130.61(17) . . ?
N4 N5 Fe1 113.82(13) . . ?
C11 N5 Fe1 141.22(14) . . ?
C11 N5 N4 104.89(17) . . ?
O1 B1 C6 124.8(2) . . ?
O2 B1 O1 121.8(2) . . ?
O2 B1 C6 113.4(2) . . ?
N1 C1 H1A 124.5 . . ?
N1 C1 C2 111.04(19) . . ?
C2 C1 H1A 124.5 . . ?
C1 C2 H2 127.1 . . ?
C3 C2 C1 105.74(19) . . ?
C3 C2 H2 127.1 . . ?
N2 C3 C2 106.70(19) . . ?
N2 C3 H3 126.7 . . ?
C2 C3 H3 126.7 . . ?
N3 C4 N2 112.84(17) . . ?
N3 C4 C5 123.07(19) . . ?
C5 C4 N2 123.98(19) . . ?
C4 C5 H5 121.1 . . ?
C4 C5 C6 117.9(2) . . ?
C6 C5 H5 121.1 . . ?
C5 C6 B1 118.3(2) . . ?
C7 C6 B1 122.5(2) . . ?
C7 C6 C5 119.12(19) . . ?
C6 C7 H7 121.0 . . ?
C8 C7 C6 118.0(2) . . ?
C8 C7 H7 121.0 . . ?
N3 C8 N4 112.58(17) . . ?
N3 C8 C7 123.3(2) . . ?
C7 C8 N4 124.08(19) . . ?
N4 C9 H9 126.4 . . ?
N4 C9 C10 107.22(18) . . ?
C10 C9 H9 126.4 . . ?
C9 C10 H10 127.4 . . ?
C9 C10 C11 105.27(19) . . ?
C11 C10 H10 127.4 . . ?
N5 C11 C10 111.53(19) . . ?
N5 C11 H11 124.2 . . ?
C10 C11 H11 124.2 . . ?
O2 C12 H12A 109.5 . . ?
O2 C12 H12B 109.5 . . ?
O2 C12 H12C 109.5 . . ?
H12A C12 H12B 109.5 . . ?
H12A C12 H12C 109.5 . . ?
H12B C12 H12C 109.5 . . ?
O3 Cl1 O6 108.45(11) . . ?
O4 Cl1 O3 109.26(15) . . ?
O4 Cl1 O5 111.77(15) . . ?
O4 Cl1 O6 109.93(14) . . ?
O5 Cl1 O3 109.51(13) . . ?
O5 Cl1 O6 107.86(11) . . ?

loop_
_geom_bond_atom_site_label_1
_geom_bond_atom_site_label_2
_geom_bond_distance
_geom_bond_site_symmetry_2
_geom_bond_publ_flag
Fe1 N1 2.1873(18) . ?
Fe1 N1 2.1873(18) 2_655 ?
Fe1 N3 2.1269(16) 2_655 ?
Fe1 N3 2.1269(16) . ?
Fe1 N5 2.1685(18) 2_655 ?
Fe1 N5 2.1685(18) . ?
O1 H1 0.87(4) . ?
O1 B1 1.357(3) . ?
O2 B1 1.342(3) . ?
O2 C12 1.424(3) . ?
N1 N2 1.370(2) . ?
N1 C1 1.327(3) . ?
N2 C3 1.353(3) . ?
N2 C4 1.410(3) . ?
N3 C4 1.328(3) . ?
N3 C8 1.334(3) . ?
N4 N5 1.374(2) . ?
N4 C8 1.408(3) . ?
N4 C9 1.362(3) . ?
N5 C11 1.327(3) . ?
B1 C6 1.589(3) . ?
C1 H1A 0.9500 . ?
C1 C2 1.400(3) . ?
C2 H2 0.9500 . ?
C2 C3 1.371(3) . ?
C3 H3 0.9500 . ?
C4 C5 1.387(3) . ?
C5 H5 0.9500 . ?
C5 C6 1.400(3) . ?
C6 C7 1.394(3) . ?
C7 H7 0.9500 . ?
C7 C8 1.380(3) . ?
C9 H9 0.9500 . ?
C9 C10 1.367(3) . ?
C10 H10 0.9500 . ?
C10 C11 1.408(3) . ?
C11 H11 0.9500 . ?
C12 H12A 0.9800 . ?
C12 H12B 0.9800 . ?
C12 H12C 0.9800 . ?
Cl1 O3 1.4334(19) . ?
Cl1 O4 1.410(2) . ?
Cl1 O5 1.4259(18) . ?
Cl1 O6 1.4683(19) . ?

loop_
_geom_hbond_atom_site_label_D
_geom_hbond_atom_site_label_H
_geom_hbond_atom_site_label_A
_geom_hbond_distance_DH
_geom_hbond_distance_HA
_geom_hbond_distance_DA
_geom_hbond_angle_DHA
_geom_hbond_site_symmetry_A
_geom_hbond_publ_flag
O1 H1 Cl1 0.87(4) 2.93(4) 3.659(2) 143(3) . yes
O1 H1 O6 0.87(4) 1.98(4) 2.835(3) 168(3) . yes

loop_
_geom_torsion_atom_site_label_1
_geom_torsion_atom_site_label_2
_geom_torsion_atom_site_label_3
_geom_torsion_atom_site_label_4
_geom_torsion
_geom_torsion_site_symmetry_1
_geom_torsion_site_symmetry_2
_geom_torsion_site_symmetry_3
_geom_torsion_site_symmetry_4
_geom_torsion_publ_flag
Fe1 N1 N2 C3 175.70(14) . . . . ?
Fe1 N1 N2 C4 -7.4(2) . . . . ?
Fe1 N1 C1 C2 -174.55(17) . . . . ?
Fe1 N3 C4 N2 -14.1(2) . . . . ?
Fe1 N3 C4 C5 162.39(16) . . . . ?
Fe1 N3 C8 N4 16.9(2) . . . . ?
Fe1 N3 C8 C7 -161.33(16) . . . . ?
Fe1 N5 C11 C10 -177.39(17) . . . . ?
O1 B1 C6 C5 165.4(2) . . . . ?
O1 B1 C6 C7 -11.3(4) . . . . ?
O2 B1 C6 C5 -15.4(3) . . . . ?
O2 B1 C6 C7 167.8(2) . . . . ?
N1 N2 C3 C2 0.9(3) . . . . ?
N1 N2 C4 N3 13.8(3) . . . . ?
N1 N2 C4 C5 -162.6(2) . . . . ?
N1 C1 C2 C3 -0.1(3) . . . . ?
N2 N1 C1 C2 0.7(2) . . . . ?
N2 C4 C5 C6 174.71(19) . . . . ?
N3 C4 C5 C6 -1.3(3) . . . . ?
N4 N5 C11 C10 -0.7(2) . . . . ?
N4 C9 C10 C11 0.1(2) . . . . ?
N5 N4 C8 N3 -8.5(3) . . . . ?
N5 N4 C8 C7 169.66(19) . . . . ?
N5 N4 C9 C10 -0.6(2) . . . . ?
B1 C6 C7 C8 175.1(2) . . . . ?
C1 N1 N2 C3 -1.0(2) . . . . ?
C1 N1 N2 C4 175.94(18) . . . . ?
C1 C2 C3 N2 -0.5(3) . . . . ?
C3 N2 C4 N3 -170.0(2) . . . . ?
C3 N2 C4 C5 13.6(4) . . . . ?
C4 N2 C3 C2 -175.5(2) . . . . ?
C4 N3 C8 N4 -179.32(18) . . . . ?
C4 N3 C8 C7 2.5(3) . . . . ?
C4 C5 C6 B1 -174.1(2) . . . . ?
C4 C5 C6 C7 2.7(3) . . . . ?
C5 C6 C7 C8 -1.6(3) . . . . ?
C6 C7 C8 N3 -1.0(3) . . . . ?
C6 C7 C8 N4 -179.02(19) . . . . ?
C8 N3 C4 N2 -177.68(17) . . . . ?
C8 N3 C4 C5 -1.2(3) . . . . ?
C8 N4 N5 Fe1 -3.1(2) . . . . ?
C8 N4 N5 C11 179.18(18) . . . . ?
C8 N4 C9 C10 -178.7(2) . . . . ?
C9 N4 N5 Fe1 178.53(14) . . . . ?
C9 N4 N5 C11 0.8(2) . . . . ?
C9 N4 C8 N3 169.5(2) . . . . ?
C9 N4 C8 C7 -12.3(4) . . . . ?
C9 C10 C11 N5 0.4(3) . . . . ?
C12 O2 B1 O1 -0.4(4) . . . . ?
C12 O2 B1 C6 -179.6(2) . . . . ?
